data_4003932
loop_
_publ_author_name
'Su, Yuan'
'Bhunia, Surojit'
'Xu, Shuyuan'
'Chen, An'
'Reddy, C. Malla'
'Cai, Ting'

_publ_section_title
;
 Structure--Thermomechanical Property Correlation in Polymorphic Molecular
 Crystals Probed by the Nanoindentation Technique
;
_journal_name_full 'Chemistry of Materials'
_journal_paper_doi 10.1021/acs.chemmater.1c00584
_journal_year 2021
_chemical_formula_moiety 'C30 H35 N2 O3, C2 H3 O2'
_chemical_formula_sum 'C32 H38 N2 O5'
_chemical_formula_weight 530.64
_space_group_crystal_system monoclinic
_space_group_IT_number 14
_space_group_name_Hall '-P 2ybc'
_space_group_name_H-M_alt 'P 1 21/c 1'
_atom_sites_solution_hydrogens geom
_atom_sites_solution_primary dual
_audit_creation_date 2021-04-11
_audit_creation_method
;
Olex2 1.2
(compiled 2018.05.29 svn.r3508 for OlexSys, GUI svn.r5506)
;
_cell_angle_alpha 90
_cell_angle_beta 108.835(2)
_cell_angle_gamma 90
_cell_formula_units_Z 4
_cell_length_a 13.2331(7)
_cell_length_b 18.7113(11)
_cell_length_c 12.1558(5)
_cell_measurement_reflns_used 3502
_cell_measurement_temperature 240
_cell_measurement_theta_max 25.886
_cell_measurement_theta_min 2.970
_cell_volume 2848.7(3)
_computing_cell_refinement 'SAINT V8.38A (?, 2016)'
_computing_data_reduction 'SAINT V8.38A (?, 2016)'
_computing_molecular_graphics 'Olex2 (Dolomanov et al., 2009)'
_computing_publication_material 'Olex2 (Dolomanov et al., 2009)'
_computing_structure_refinement 'ShelXL (Sheldrick, 2015)'
_computing_structure_solution 'ShelXT (Sheldrick, 2015)'
_diffrn_ambient_temperature 240.0
_diffrn_measured_fraction_theta_full 0.988
_diffrn_measured_fraction_theta_max 0.983
_diffrn_measurement_device_type 'Bruker D8 VENTURE'
_diffrn_measurement_method '\f and \w scans'
_diffrn_radiation_type MoK\a
_diffrn_radiation_wavelength 0.71073
_diffrn_reflns_av_R_equivalents 0.0486
_diffrn_reflns_av_unetI/netI 0.0354
_diffrn_reflns_Laue_measured_fraction_full 0.988
_diffrn_reflns_Laue_measured_fraction_max 0.983
_diffrn_reflns_limit_h_max 16
_diffrn_reflns_limit_h_min -14
_diffrn_reflns_limit_k_max 23
_diffrn_reflns_limit_k_min -23
_diffrn_reflns_limit_l_max 13
_diffrn_reflns_limit_l_min -15
_diffrn_reflns_number 32015
_diffrn_reflns_point_group_measured_fraction_full 0.988
_diffrn_reflns_point_group_measured_fraction_max 0.983
_diffrn_reflns_theta_full 25.242
_diffrn_reflns_theta_max 26.461
_diffrn_reflns_theta_min 2.259
_diffrn_standards_number 0
_exptl_absorpt_coefficient_mu 0.083
_exptl_absorpt_correction_T_max 0.0932
_exptl_absorpt_correction_T_min 0.0672
_exptl_absorpt_correction_type multi-scan
_exptl_absorpt_process_details
'SADABS-2016/2 (Bruker,2016/2) was used for absorption correction. wR2(int) was 0.0926 before and 0.0432 after correction. The Ratio of minimum to maximum transmission is 0.7210. The \l/2 correction factor is Not present.'
_exptl_crystal_colour colourless
_exptl_crystal_colour_primary colourless
_exptl_crystal_density_diffrn 1.237
_exptl_crystal_description block
_exptl_crystal_F_000 1136
_exptl_crystal_size_max 0.28
_exptl_crystal_size_mid 0.15
_exptl_crystal_size_min 0.12
_refine_diff_density_max 0.766
_refine_diff_density_min -0.383
_refine_diff_density_rms 0.040
_refine_ls_extinction_method none
_refine_ls_goodness_of_fit_ref 1.071
_refine_ls_hydrogen_treatment constr
_refine_ls_matrix_type full
_refine_ls_number_parameters 356
_refine_ls_number_reflns 5793
_refine_ls_number_restraints 14
_refine_ls_restrained_S_all 1.080
_refine_ls_R_factor_all 0.1007
_refine_ls_R_factor_gt 0.0651
_refine_ls_shift/su_max 0.000
_refine_ls_shift/su_mean 0.000
_refine_ls_structure_factor_coef Fsqd
_refine_ls_weighting_details 'w=1/[\s^2^(Fo^2^)+(0.1097P)^2^+0.8542P] where P=(Fo^2^+2Fc^2^)/3'
_refine_ls_weighting_scheme calc
_refine_ls_wR_factor_gt 0.1818
_refine_ls_wR_factor_ref 0.2281
_reflns_Friedel_coverage 0.000
_reflns_number_gt 3726
_reflns_number_total 5793
_reflns_threshold_expression 'I > 2\s(I)'
_cod_data_source_file cm1c00584_si_002.cif
_cod_data_source_block 240
_cod_database_code 4003932
_shelx_shelxl_version_number 2018/3
_shelx_space_group_comment
;
The symmetry employed for this shelxl refinement is uniquely defined
by the following loop, which should always be used as a source of
symmetry information in preference to the above space-group names.
They are only intended as comments.
;
_shelx_estimated_absorpt_t_max 0.990
_shelx_estimated_absorpt_t_min 0.977
_olex2_refinement_description
;
1. Fixed Uiso
 At 1.2 times of:
  All C(H) groups, All C(H,H) groups, All N(H) groups
 At 1.5 times of:
  All C(H,H,H) groups, All O(H) groups
2. Rigid bond restraints
 C27, C28
 with sigma for 1-2 distances of 0.005 and sigma for 1-3 distances of 0.005
 C29, C28
 with sigma for 1-2 distances of 0.005 and sigma for 1-3 distances of 0.005
3. Uiso/Uaniso restraints and constraints
C29 \\sim C28: within 2A with sigma of 0.005 and sigma for terminal atoms of
0.01
C28 \\sim C27: within 2A with sigma of 0.005 and sigma for terminal atoms of
0.01
4.a Ternary CH refined with riding coordinates:
 N1(H1)
4.b Secondary CH2 refined with riding coordinates:
 C18(H18A,H18B), C25(H25A,H25B), C32(H32A,H32B), C31(H31A,H31B), C30(H30A,
 H30B), C26(H26A,H26B), C27(H27A,H27B), C29(H29A,H29B), C28(H28A,H28B)
4.c Aromatic/amide H refined with riding coordinates:
 C7(H7), C20(H20), C13(H13), C8(H8), C21(H21), C4(H4A), C16(H16), C15(H15),
 C24(H24), C5(H5), C23(H23)
4.d Idealised Me refined as rotating group:
 C11(H11A,H11B,H11C), C1(H1A,H1B,H1C)
4.e Idealised tetrahedral OH refined as rotating group:
 O3(H3), O4(H4)
;
_olex2_submission_special_instructions 'No special instructions were received'

loop_
_space_group_symop_operation_xyz
'x, y, z'
'-x, y+1/2, -z+1/2'
'-x, -y, -z'
'x, -y-1/2, z-1/2'

loop_
_atom_site_label
_atom_site_type_symbol
_atom_site_fract_x
_atom_site_fract_y
_atom_site_fract_z
_atom_site_U_iso_or_equiv
_atom_site_adp_type
_atom_site_occupancy
_atom_site_site_symmetry_order
_atom_site_calc_flag
_atom_site_refinement_flags_posn
_atom_site_refinement_flags_adp
_atom_site_refinement_flags_occupancy
_atom_site_disorder_assembly
_atom_site_disorder_group
O3 O 0.45400(16) 0.71973(13) 0.81231(18) 0.0885(6) Uani 1 1 d . . . . .
H3 H 0.402024 0.737750 0.763824 0.133 Uiso 1 1 calc GR . . . .
O2 O 0.29426(15) 0.78782(12) 0.67021(19) 0.0899(6) Uani 1 1 d . . . . .
O5 O 0.43194(16) 0.55178(12) 0.06490(16) 0.0867(6) Uani 1 1 d . . . . .
N2 N 0.79729(16) 0.61900(10) 0.55207(17) 0.0617(5) Uani 1 1 d . . . . .
O4 O 1.18081(17) 0.69924(13) 0.50394(19) 0.0920(6) Uani 1 1 d . . . . .
H4 H 1.207977 0.730797 0.550994 0.138 Uiso 1 1 calc GR . . . .
N1 N 0.22329(17) 0.57984(15) -0.0890(2) 0.0834(7) Uani 1 1 d . . . . .
H1 H 0.232460 0.593617 -0.008556 0.100 Uiso 1 1 calc R . . . .
O1 O 0.2199(2) 0.89395(15) 0.6255(2) 0.1069(8) Uani 1 1 d . . . . .
C12 C 0.93403(19) 0.69634(13) 0.5806(2) 0.0606(6) Uani 1 1 d . . . . .
C17 C 0.89118(19) 0.63153(13) 0.52821(19) 0.0594(6) Uani 1 1 d . . . . .
C9 C 0.78200(19) 0.67491(13) 0.6203(2) 0.0618(6) Uani 1 1 d . . . . .
C7 C 0.5857(2) 0.68423(14) 0.5963(2) 0.0668(6) Uani 1 1 d . . . . .
H7 H 0.568665 0.679577 0.516169 0.080 Uiso 1 1 calc R . . . .
C20 C 0.6507(2) 0.61176(13) 0.3209(2) 0.0661(6) Uani 1 1 d . . . . .
H20 H 0.698188 0.649661 0.344913 0.079 Uiso 1 1 calc R . . . .
C6 C 0.6918(2) 0.67856(13) 0.6666(2) 0.0645(6) Uani 1 1 d . . . . .
C10 C 0.8638(2) 0.72297(14) 0.6389(2) 0.0656(6) Uani 1 1 d . . . . .
C13 C 1.0315(2) 0.72101(14) 0.5725(2) 0.0661(6) Uani 1 1 d . . . . .
H13 H 1.059578 0.764555 0.605214 0.079 Uiso 1 1 calc R . . . .
C19 C 0.65438(19) 0.55667(12) 0.3967(2) 0.0611(6) Uani 1 1 d . . . . .
C8 C 0.5057(2) 0.69654(14) 0.6429(2) 0.0708(7) Uani 1 1 d . . . . .
H8 H 0.435392 0.700153 0.594310 0.085 Uiso 1 1 calc R . . . .
C21 C 0.5779(2) 0.61232(15) 0.2093(2) 0.0693(7) Uani 1 1 d . . . . .
H21 H 0.576938 0.650104 0.159285 0.083 Uiso 1 1 calc R . . . .
C4 C 0.6332(2) 0.69464(15) 0.8332(2) 0.0729(7) Uani 1 1 d . . . . .
H4A H 0.649398 0.697008 0.913427 0.088 Uiso 1 1 calc R . . . .
C16 C 0.9448(2) 0.59030(14) 0.4691(2) 0.0687(6) Uani 1 1 d . . . . .
H16 H 0.916256 0.547422 0.433934 0.082 Uiso 1 1 calc R . . . .
C3 C 0.5291(2) 0.70365(14) 0.7620(2) 0.0698(7) Uani 1 1 d . . . . .
C14 C 1.0849(2) 0.67975(15) 0.5153(2) 0.0691(7) Uani 1 1 d . . . . .
C15 C 1.0407(2) 0.61499(15) 0.4646(2) 0.0725(7) Uani 1 1 d . . . . .
H15 H 1.077884 0.587729 0.426365 0.087 Uiso 1 1 calc R . . . .
C24 C 0.5820(2) 0.50061(15) 0.3579(3) 0.0787(8) Uani 1 1 d . . . . .
H24 H 0.583044 0.462631 0.407623 0.094 Uiso 1 1 calc R . . . .
C18 C 0.7317(2) 0.55523(13) 0.5186(2) 0.0672(6) Uani 1 1 d . . . . .
H18A H 0.691847 0.548744 0.572204 0.081 Uiso 1 1 calc R . . . .
H18B H 0.778337 0.514200 0.526363 0.081 Uiso 1 1 calc R . . . .
C5 C 0.7131(2) 0.68221(15) 0.7862(2) 0.0705(7) Uani 1 1 d . . . . .
H5 H 0.782827 0.676117 0.835418 0.085 Uiso 1 1 calc R . . . .
C22 C 0.5071(2) 0.55660(15) 0.1732(2) 0.0692(7) Uani 1 1 d . . . . .
C2 C 0.2720(2) 0.84978(19) 0.6968(3) 0.0780(8) Uani 1 1 d . . . . .
C23 C 0.5093(2) 0.50049(16) 0.2476(3) 0.0824(8) Uani 1 1 d . . . . .
H23 H 0.461673 0.462676 0.223154 0.099 Uiso 1 1 calc R . . . .
C11 C 0.8781(3) 0.79003(16) 0.7083(3) 0.0896(9) Uani 1 1 d . . . . .
H11A H 0.914725 0.779489 0.788678 0.134 Uiso 1 1 calc GR . . . .
H11B H 0.809517 0.810333 0.700442 0.134 Uiso 1 1 calc GR . . . .
H11C H 0.919377 0.823474 0.680654 0.134 Uiso 1 1 calc GR . . . .
C25 C 0.4157(2) 0.6144(2) -0.0054(3) 0.0937(10) Uani 1 1 d . . . . .
H25A H 0.479162 0.624626 -0.026096 0.112 Uiso 1 1 calc R . . . .
H25B H 0.401768 0.655029 0.037221 0.112 Uiso 1 1 calc R . . . .
C32 C 0.1286(3) 0.6207(2) -0.1654(3) 0.0992(11) Uani 1 1 d . . . . .
H32A H 0.143330 0.671405 -0.154412 0.119 Uiso 1 1 calc R . . . .
H32B H 0.119424 0.609508 -0.245937 0.119 Uiso 1 1 calc R . . . .
C31 C 0.0257(3) 0.6048(2) -0.1422(3) 0.0971(10) Uani 1 1 d . . . . .
H31A H -0.021702 0.645409 -0.167770 0.117 Uiso 1 1 calc R . . . .
H31B H 0.040988 0.600108 -0.058960 0.117 Uiso 1 1 calc R . . . .
C30 C -0.0319(3) 0.5385(2) -0.2003(3) 0.1110(13) Uani 1 1 d . . . . .
H30A H -0.102287 0.538555 -0.191851 0.133 Uiso 1 1 calc R . . . .
H30B H -0.041708 0.541991 -0.282727 0.133 Uiso 1 1 calc R . . . .
C1 C 0.3119(3) 0.8703(2) 0.8221(3) 0.1010(10) Uani 1 1 d . . . . .
H1A H 0.263261 0.853278 0.860052 0.151 Uiso 1 1 calc GR . . . .
H1B H 0.317154 0.921441 0.828595 0.151 Uiso 1 1 calc GR . . . .
H1C H 0.381041 0.849543 0.858173 0.151 Uiso 1 1 calc GR . . . .
C26 C 0.3220(3) 0.6022(3) -0.1136(3) 0.1242(16) Uani 1 1 d . . . . .
H26A H 0.307482 0.645853 -0.158954 0.149 Uiso 1 1 calc R . . . .
H26B H 0.340723 0.565556 -0.160135 0.149 Uiso 1 1 calc R . . . .
C27 C 0.2102(3) 0.4994(2) -0.0959(4) 0.1071(10) Uani 1 1 d . U . . .
H27A H 0.200755 0.485008 -0.175273 0.128 Uiso 1 1 calc R . . . .
H27B H 0.276390 0.478243 -0.047106 0.128 Uiso 1 1 calc R . . . .
C29 C 0.0184(3) 0.4694(2) -0.1589(3) 0.1076(11) Uani 1 1 d . U . . .
H29A H 0.028088 0.444588 -0.224811 0.129 Uiso 1 1 calc R . . . .
H29B H -0.031676 0.441470 -0.133284 0.129 Uiso 1 1 calc R . . . .
C28 C 0.1235(3) 0.4688(2) -0.0627(3) 0.1122(11) Uani 1 1 d . U . . .
H28A H 0.116205 0.495425 0.002850 0.135 Uiso 1 1 calc R . . . .
H28B H 0.141518 0.419935 -0.037533 0.135 Uiso 1 1 calc R . . . .

loop_
_atom_site_aniso_label
_atom_site_aniso_U_11
_atom_site_aniso_U_22
_atom_site_aniso_U_33
_atom_site_aniso_U_23
_atom_site_aniso_U_13
_atom_site_aniso_U_12
O3 0.0797(13) 0.1034(16) 0.0933(14) 0.0173(12) 0.0430(11) 0.0122(11)
O2 0.0641(11) 0.1031(16) 0.0992(14) -0.0236(12) 0.0218(10) 0.0051(10)
O5 0.0763(13) 0.1046(15) 0.0684(11) 0.0002(10) 0.0085(9) -0.0076(11)
N2 0.0612(12) 0.0557(11) 0.0647(11) -0.0032(9) 0.0154(9) -0.0021(9)
O4 0.0773(13) 0.1153(18) 0.0963(15) -0.0235(12) 0.0458(12) -0.0112(11)
N1 0.0601(13) 0.111(2) 0.0724(13) 0.0217(13) 0.0120(10) -0.0032(12)
O1 0.1032(16) 0.132(2) 0.0852(14) 0.0077(13) 0.0301(12) 0.0431(15)
C12 0.0596(14) 0.0587(14) 0.0607(13) 0.0011(10) 0.0156(10) 0.0027(10)
C17 0.0611(14) 0.0574(13) 0.0563(12) 0.0020(10) 0.0144(10) 0.0036(10)
C9 0.0586(14) 0.0594(14) 0.0644(13) -0.0006(10) 0.0157(11) 0.0032(10)
C7 0.0606(14) 0.0671(15) 0.0685(14) -0.0018(11) 0.0150(11) 0.0004(11)
C20 0.0617(14) 0.0584(14) 0.0739(15) 0.0028(11) 0.0160(11) -0.0048(11)
C6 0.0615(14) 0.0602(14) 0.0704(15) -0.0006(11) 0.0194(11) 0.0000(11)
C10 0.0632(14) 0.0605(14) 0.0741(15) -0.0055(11) 0.0234(12) 0.0000(11)
C13 0.0649(15) 0.0686(15) 0.0654(14) -0.0055(11) 0.0218(11) -0.0006(11)
C19 0.0654(14) 0.0494(13) 0.0665(14) -0.0009(10) 0.0184(11) -0.0013(10)
C8 0.0558(14) 0.0714(16) 0.0819(17) 0.0020(13) 0.0177(12) 0.0013(12)
C21 0.0624(14) 0.0714(16) 0.0705(15) 0.0105(12) 0.0164(12) 0.0003(12)
C4 0.0746(17) 0.0764(17) 0.0683(15) 0.0057(12) 0.0237(13) 0.0052(13)
C16 0.0786(17) 0.0628(15) 0.0631(14) -0.0063(11) 0.0205(12) 0.0047(12)
C3 0.0668(16) 0.0657(15) 0.0827(17) 0.0072(12) 0.0322(13) 0.0017(12)
C14 0.0647(15) 0.0808(18) 0.0624(14) -0.0005(12) 0.0213(11) 0.0025(12)
C15 0.0747(17) 0.0780(18) 0.0666(15) -0.0056(12) 0.0255(12) 0.0108(13)
C24 0.0891(19) 0.0605(15) 0.0791(17) 0.0042(12) 0.0168(14) -0.0151(13)
C18 0.0710(15) 0.0562(14) 0.0692(14) 0.0024(11) 0.0154(12) -0.0021(11)
C5 0.0615(15) 0.0772(17) 0.0697(15) 0.0033(12) 0.0170(12) 0.0067(12)
C22 0.0601(14) 0.0778(17) 0.0659(14) -0.0028(12) 0.0153(11) 0.0001(12)
C2 0.0628(16) 0.097(2) 0.0787(17) -0.0069(16) 0.0296(13) 0.0054(15)
C23 0.0852(19) 0.0711(17) 0.0799(17) -0.0042(14) 0.0113(14) -0.0180(14)
C11 0.092(2) 0.0709(18) 0.119(2) -0.0260(16) 0.0519(19) -0.0121(15)
C25 0.0663(17) 0.136(3) 0.0749(17) 0.0208(18) 0.0167(14) -0.0139(17)
C32 0.080(2) 0.106(3) 0.093(2) 0.0369(19) 0.0026(16) -0.0020(17)
C31 0.077(2) 0.103(3) 0.105(2) 0.0234(19) 0.0215(17) 0.0240(18)
C30 0.078(2) 0.141(3) 0.092(2) 0.028(2) -0.0027(17) -0.017(2)
C1 0.122(3) 0.108(3) 0.0790(19) -0.0091(17) 0.0412(19) 0.011(2)
C26 0.0640(18) 0.224(5) 0.078(2) 0.034(2) 0.0137(15) -0.027(2)
C27 0.090(2) 0.103(2) 0.118(2) 0.0094(19) 0.0203(18) 0.0162(18)
C29 0.101(2) 0.111(3) 0.101(2) -0.018(2) 0.0184(18) -0.0139(19)
C28 0.119(2) 0.102(2) 0.106(2) 0.0021(18) 0.0224(18) -0.0005(19)

loop_
_atom_type_symbol
_atom_type_description
_atom_type_scat_dispersion_real
_atom_type_scat_dispersion_imag
_atom_type_scat_source
C C 0.0033 0.0016 'International Tables Vol C Tables 4.2.6.8 and 6.1.1.4'
H H 0.0000 0.0000 'International Tables Vol C Tables 4.2.6.8 and 6.1.1.4'
N N 0.0061 0.0033 'International Tables Vol C Tables 4.2.6.8 and 6.1.1.4'
O O 0.0106 0.0060 'International Tables Vol C Tables 4.2.6.8 and 6.1.1.4'

loop_
_geom_angle_atom_site_label_1
_geom_angle_atom_site_label_2
_geom_angle_atom_site_label_3
_geom_angle
_geom_angle_site_symmetry_1
_geom_angle_site_symmetry_3
_geom_angle_publ_flag
C3 O3 H3 109.5 . . ?
C22 O5 C25 116.3(2) . . ?
C17 N2 C9 108.11(19) . . ?
C17 N2 C18 125.1(2) . . ?
C9 N2 C18 126.6(2) . . ?
C14 O4 H4 109.5 . . ?
C32 N1 H1 107.0 . . ?
C32 N1 C27 114.4(3) . . ?
C26 N1 H1 107.0 . . ?
C26 N1 C32 110.1(2) . . ?
C26 N1 C27 111.1(3) . . ?
C27 N1 H1 107.0 . . ?
C17 C12 C10 107.1(2) . . ?
C17 C12 C13 119.9(2) . . ?
C13 C12 C10 132.9(2) . . ?
N2 C17 C12 108.1(2) . . ?
N2 C17 C16 130.9(2) . . ?
C16 C17 C12 121.0(2) . . ?
N2 C9 C6 123.6(2) . . ?
C10 C9 N2 109.5(2) . . ?
C10 C9 C6 126.9(2) . . ?
C6 C7 H7 119.4 . . ?
C8 C7 H7 119.4 . . ?
C8 C7 C6 121.3(2) . . ?
C19 C20 H20 119.2 . . ?
C19 C20 C21 121.7(2) . . ?
C21 C20 H20 119.2 . . ?
C7 C6 C9 123.3(2) . . ?
C5 C6 C9 119.0(2) . . ?
C5 C6 C7 117.5(2) . . ?
C12 C10 C11 126.2(2) . . ?
C9 C10 C12 107.2(2) . . ?
C9 C10 C11 126.6(2) . . ?
C12 C13 H13 120.5 . . ?
C14 C13 C12 119.0(2) . . ?
C14 C13 H13 120.5 . . ?
C20 C19 C24 117.8(2) . . ?
C20 C19 C18 122.7(2) . . ?
C24 C19 C18 119.5(2) . . ?
C7 C8 H8 119.8 . . ?
C7 C8 C3 120.4(2) . . ?
C3 C8 H8 119.8 . . ?
C20 C21 H21 120.2 . . ?
C22 C21 C20 119.5(2) . . ?
C22 C21 H21 120.2 . . ?
C3 C4 H4A 119.8 . . ?
C5 C4 H4A 119.8 . . ?
C5 C4 C3 120.5(3) . . ?
C17 C16 H16 121.1 . . ?
C15 C16 C17 117.8(2) . . ?
C15 C16 H16 121.1 . . ?
O3 C3 C8 122.9(2) . . ?
O3 C3 C4 118.2(3) . . ?
C4 C3 C8 118.9(3) . . ?
O4 C14 C13 123.0(3) . . ?
O4 C14 C15 117.1(2) . . ?
C13 C14 C15 119.9(3) . . ?
C16 C15 C14 122.4(2) . . ?
C16 C15 H15 118.8 . . ?
C14 C15 H15 118.8 . . ?
C19 C24 H24 119.4 . . ?
C23 C24 C19 121.2(3) . . ?
C23 C24 H24 119.4 . . ?
N2 C18 C19 114.6(2) . . ?
N2 C18 H18A 108.6 . . ?
N2 C18 H18B 108.6 . . ?
C19 C18 H18A 108.6 . . ?
C19 C18 H18B 108.6 . . ?
H18A C18 H18B 107.6 . . ?
C6 C5 H5 119.4 . . ?
C4 C5 C6 121.2(2) . . ?
C4 C5 H5 119.4 . . ?
O5 C22 C21 124.3(3) . . ?
O5 C22 C23 115.7(2) . . ?
C21 C22 C23 120.0(2) . . ?
O2 C2 C1 117.5(3) . . ?
O1 C2 O2 124.0(3) . . ?
O1 C2 C1 118.5(3) . . ?
C24 C23 C22 119.8(3) . . ?
C24 C23 H23 120.1 . . ?
C22 C23 H23 120.1 . . ?
C10 C11 H11A 109.5 . . ?
C10 C11 H11B 109.5 . . ?
C10 C11 H11C 109.5 . . ?
H11A C11 H11B 109.5 . . ?
H11A C11 H11C 109.5 . . ?
H11B C11 H11C 109.5 . . ?
O5 C25 H25A 110.0 . . ?
O5 C25 H25B 110.0 . . ?
O5 C25 C26 108.7(3) . . ?
H25A C25 H25B 108.3 . . ?
C26 C25 H25A 110.0 . . ?
C26 C25 H25B 110.0 . . ?
N1 C32 H32A 108.7 . . ?
N1 C32 H32B 108.7 . . ?
H32A C32 H32B 107.6 . . ?
C31 C32 N1 114.1(3) . . ?
C31 C32 H32A 108.7 . . ?
C31 C32 H32B 108.7 . . ?
C32 C31 H31A 108.5 . . ?
C32 C31 H31B 108.5 . . ?
C32 C31 C30 115.2(3) . . ?
H31A C31 H31B 107.5 . . ?
C30 C31 H31A 108.5 . . ?
C30 C31 H31B 108.5 . . ?
C31 C30 H30A 107.9 . . ?
C31 C30 H30B 107.9 . . ?
H30A C30 H30B 107.2 . . ?
C29 C30 C31 117.4(3) . . ?
C29 C30 H30A 107.9 . . ?
C29 C30 H30B 107.9 . . ?
C2 C1 H1A 109.5 . . ?
C2 C1 H1B 109.5 . . ?
C2 C1 H1C 109.5 . . ?
H1A C1 H1B 109.5 . . ?
H1A C1 H1C 109.5 . . ?
H1B C1 H1C 109.5 . . ?
N1 C26 C25 113.3(3) . . ?
N1 C26 H26A 108.9 . . ?
N1 C26 H26B 108.9 . . ?
C25 C26 H26A 108.9 . . ?
C25 C26 H26B 108.9 . . ?
H26A C26 H26B 107.7 . . ?
N1 C27 H27A 107.9 . . ?
N1 C27 H27B 107.9 . . ?
H27A C27 H27B 107.2 . . ?
C28 C27 N1 117.6(3) . . ?
C28 C27 H27A 107.9 . . ?
C28 C27 H27B 107.9 . . ?
C30 C29 H29A 107.7 . . ?
C30 C29 H29B 107.7 . . ?
C30 C29 C28 118.4(3) . . ?
H29A C29 H29B 107.1 . . ?
C28 C29 H29A 107.7 . . ?
C28 C29 H29B 107.7 . . ?
C27 C28 C29 113.4(4) . . ?
C27 C28 H28A 108.9 . . ?
C27 C28 H28B 108.9 . . ?
C29 C28 H28A 108.9 . . ?
C29 C28 H28B 108.9 . . ?
H28A C28 H28B 107.7 . . ?

loop_
_geom_bond_atom_site_label_1
_geom_bond_atom_site_label_2
_geom_bond_distance
_geom_bond_site_symmetry_2
_geom_bond_publ_flag
O3 H3 0.8200 . ?
O3 C3 1.358(3) . ?
O2 C2 1.264(4) . ?
O5 C22 1.373(3) . ?
O5 C25 1.426(4) . ?
N2 C17 1.384(3) . ?
N2 C9 1.389(3) . ?
N2 C18 1.454(3) . ?
O4 H4 0.8200 . ?
O4 C14 1.369(3) . ?
N1 H1 0.9800 . ?
N1 C32 1.505(4) . ?
N1 C26 1.491(4) . ?
N1 C27 1.514(5) . ?
O1 C2 1.234(4) . ?
C12 C17 1.402(3) . ?
C12 C10 1.429(3) . ?
C12 C13 1.403(4) . ?
C17 C16 1.394(3) . ?
C9 C6 1.477(4) . ?
C9 C10 1.369(4) . ?
C7 H7 0.9300 . ?
C7 C6 1.392(3) . ?
C7 C8 1.371(4) . ?
C20 H20 0.9300 . ?
C20 C19 1.373(3) . ?
C20 C21 1.387(4) . ?
C6 C5 1.391(4) . ?
C10 C11 1.490(4) . ?
C13 H13 0.9300 . ?
C13 C14 1.377(4) . ?
C19 C24 1.396(3) . ?
C19 C18 1.505(3) . ?
C8 H8 0.9300 . ?
C8 C3 1.386(4) . ?
C21 H21 0.9300 . ?
C21 C22 1.375(4) . ?
C4 H4A 0.9300 . ?
C4 C3 1.380(4) . ?
C4 C5 1.373(4) . ?
C16 H16 0.9300 . ?
C16 C15 1.369(4) . ?
C14 C15 1.399(4) . ?
C15 H15 0.9300 . ?
C24 H24 0.9300 . ?
C24 C23 1.376(4) . ?
C18 H18A 0.9700 . ?
C18 H18B 0.9700 . ?
C5 H5 0.9300 . ?
C22 C23 1.380(4) . ?
C2 C1 1.492(4) . ?
C23 H23 0.9300 . ?
C11 H11A 0.9600 . ?
C11 H11B 0.9600 . ?
C11 H11C 0.9600 . ?
C25 H25A 0.9700 . ?
C25 H25B 0.9700 . ?
C25 C26 1.505(4) . ?
C32 H32A 0.9700 . ?
C32 H32B 0.9700 . ?
C32 C31 1.505(5) . ?
C31 H31A 0.9700 . ?
C31 H31B 0.9700 . ?
C31 C30 1.507(5) . ?
C30 H30A 0.9700 . ?
C30 H30B 0.9700 . ?
C30 C29 1.468(5) . ?
C1 H1A 0.9600 . ?
C1 H1B 0.9600 . ?
C1 H1C 0.9600 . ?
C26 H26A 0.9700 . ?
C26 H26B 0.9700 . ?
C27 H27A 0.9700 . ?
C27 H27B 0.9700 . ?
C27 C28 1.451(5) . ?
C29 H29A 0.9700 . ?
C29 H29B 0.9700 . ?
C29 C28 1.500(5) . ?
C28 H28A 0.9700 . ?
C28 H28B 0.9700 . ?
